data_1530805
loop_
_publ_author_name
'Solntsev, K.A.'
'Kuznetsov, N.T.'
'Rannev, N.V.'
'Zavodnik, V.E.'

_publ_section_title
;
 Crystal structure and physicochemical properties of Sr B12 H12 (H2 O)7
;
_journal_name_full 'Doklady Akademii Nauk SSSR'
_journal_page_first 1366
_journal_page_last 1369
_journal_volume 232
_journal_year 1977
_chemical_formula_sum 'B12 H26 O7 Sr'
_chemical_name_systematic 'Sr (B12 H12) (H2 O)7'
_space_group_IT_number 146
_symmetry_space_group_name_Hall 'P 3*'
_symmetry_space_group_name_H-M 'R 3 :R'
_cell_angle_alpha 83.4
_cell_angle_beta 83.4
_cell_angle_gamma 83.4
_cell_formula_units_Z 1
_cell_length_a 7.594
_cell_length_b 7.594
_cell_length_c 7.594
_cell_volume 429.849
_citation_journal_id_ASTM DANKAS
_cod_data_source_file Solntsev_DANKAS_1977_117.cif
_cod_data_source_block H26B12O7Sr1
_cod_original_cell_volume 429.8493
_cod_original_sg_symbol_Hall 'R 3 (-y+z,x+z,-x+y+z)'
_cod_original_formula_sum 'H26 B12 O7 Sr1'
_cod_database_code 1530805

loop_
_symmetry_equiv_pos_as_xyz
x,y,z
z,x,y
y,z,x

loop_
_atom_site_label
_atom_site_type_symbol
_atom_site_fract_x
_atom_site_fract_y
_atom_site_fract_z
_atom_site_occupancy
_atom_site_U_iso_or_equiv
O3 O-2 0.822 0.822 0.822 1 0.0
O2 O-2 0.14 0.021 0.656 1 0.0
B2 B 0.658 0.429 0.342 1 0.0
B1 B 0.512 0.706 0.561 1 0.0
O1 O-2 0.882 0.987 0.334 1 0.0
Sr1 Sr+2 0 0 0 1 0.0
B4 B 0.497 0.29 0.429 1 0.0
B3 B 0.336 0.569 0.659 1 0.0
